data_2022340
loop_
_publ_author_name
'Shtender, Vitalii'
'Larsen, Simon R.'
'Sahlberg, Martin'

_publ_section_title
;
 Variants of the <i>X</i>-phase in the Mn--Co--Ge system
;
_journal_coeditor_code EF3015
_journal_issue 4
_journal_name_full 'Acta Crystallographica Section C'
_journal_page_first 176
_journal_page_last 180
_journal_paper_doi 10.1107/S2053229621002370
_journal_volume 77
_journal_year 2021
_chemical_formula_iupac 'Mn28 Co32.32 Ge13.68'
_chemical_formula_sum 'Co32.32 Ge13.68 Mn28'
_chemical_formula_weight 4436.02
_chemical_name_systematic
;
Manganese cobalt germanide
;
_space_group_crystal_system orthorhombic
_space_group_IT_number 58
_space_group_name_Hall '-P 2 2n'
_space_group_name_H-M_alt 'P n n m'
_audit_creation_method SHELXL-2018/3
_cell_angle_alpha 90
_cell_angle_beta 90
_cell_angle_gamma 90
_cell_formula_units_Z 1
_cell_length_a 12.6208(12)
_cell_length_b 15.6878(15)
_cell_length_c 4.8338(5)
_cell_measurement_reflns_used 38733
_cell_measurement_temperature 296(2)
_cell_measurement_theta_max 46.877
_cell_measurement_theta_min 2.071
_cell_volume 957.06(16)
_computing_cell_refinement
;
SAINT (Bruker, 2015)
;
_computing_data_collection
;
APEX3 (Bruker, 2015)
;
_computing_data_reduction
;
SAINT (Bruker, 2015)
;
_computing_molecular_graphics
;
DIAMOND (Brandenburg and Putz, 2006)
;
_computing_publication_material
;
FULLPROF (Rodriguez-Carvajal, 2001)
;
_computing_structure_refinement
;
SHELXL2018 (Sheldrick, 2015b)
;
_computing_structure_solution
;
SHELXT2014 (Sheldrick, 2015a)
;
_diffrn_ambient_temperature 296(2)
_diffrn_measured_fraction_theta_full 0.990
_diffrn_measured_fraction_theta_max 0.996
_diffrn_measurement_device_type 'Bruker APEXII CCD'
_diffrn_measurement_method '\f and \w scans'
_diffrn_radiation_type MoK\a
_diffrn_radiation_wavelength 0.71073
_diffrn_reflns_av_R_equivalents 0.0411
_diffrn_reflns_av_unetI/netI 0.0255
_diffrn_reflns_limit_h_max 25
_diffrn_reflns_limit_h_min -24
_diffrn_reflns_limit_k_max 32
_diffrn_reflns_limit_k_min -25
_diffrn_reflns_limit_l_max 9
_diffrn_reflns_limit_l_min -9
_diffrn_reflns_number 38733
_diffrn_reflns_theta_full 25.242
_diffrn_reflns_theta_max 46.877
_diffrn_reflns_theta_min 2.071
_exptl_absorpt_coefficient_mu 32.928
_exptl_absorpt_correction_type empirical
_exptl_absorpt_process_details
;
(SADABS; Bruker, 2015)
;
_exptl_crystal_colour metallic
_exptl_crystal_density_diffrn 7.697
_exptl_crystal_description 'irregular fragment'
_exptl_crystal_F_000 2010
_exptl_crystal_size_max 0.03
_exptl_crystal_size_mid 0.02
_exptl_crystal_size_min 0.01
_refine_diff_density_max 2.257
_refine_diff_density_min -1.675
_refine_ls_extinction_coef 0.00025(8)
_refine_ls_extinction_expression Fc^*^=kFc[1+0.001xFc^2^\l^3^/sin(2\q)]^-1/4^
_refine_ls_extinction_method
;
SHELXL2018 (Sheldrick, 2015b)
;
_refine_ls_goodness_of_fit_ref 1.219
_refine_ls_hydrogen_treatment undef
_refine_ls_matrix_type full
_refine_ls_number_parameters 106
_refine_ls_number_reflns 4648
_refine_ls_number_restraints 0
_refine_ls_restrained_S_all 1.219
_refine_ls_R_factor_all 0.0359
_refine_ls_R_factor_gt 0.0323
_refine_ls_shift/su_max 0.001
_refine_ls_shift/su_mean 0.000
_refine_ls_structure_factor_coef Fsqd
_refine_ls_weighting_details 'w=1/[\s^2^(Fo^2^)+(0.0301P)^2^+3.3753P] where P=(Fo^2^+2Fc^2^)/3'
_refine_ls_weighting_scheme calc
_refine_ls_wR_factor_gt 0.0779
_refine_ls_wR_factor_ref 0.0795
_reflns_number_gt 4313
_reflns_number_total 4648
_reflns_threshold_expression 'I > 2\s(I)'
_cod_data_source_file ef3015sup1.cif
_cod_data_source_block Mn14Co16.2Ge6.8
_cod_depositor_comments 'Adding full bibliography for 2022340--2022341.cif.'
_cod_database_code 2022340
_cod_database_fobs_code 2022340
_shelx_space_group_comment
;
The symmetry employed for this shelxl refinement is uniquely defined
by the following loop, which should always be used as a source of
symmetry information in preference to the above space-group names.
They are only intended as comments.
;

loop_
_space_group_symop_operation_xyz
'x, y, z'
'x+1/2, -y+1/2, -z+1/2'
'-x+1/2, y+1/2, -z+1/2'
'-x, -y, z'
'-x, -y, -z'
'-x-1/2, y-1/2, z-1/2'
'x-1/2, -y-1/2, z-1/2'
'x, y, -z'

loop_
_atom_site_type_symbol
_atom_site_label
_atom_site_fract_x
_atom_site_fract_y
_atom_site_fract_z
_atom_site_U_iso_or_equiv
_atom_site_adp_type
_atom_site_calc_flag
_atom_site_occupancy
_atom_site_disorder_assembly
_atom_site_disorder_group
Mn Mn1 0.02630(3) 0.57128(2) 0.000000 0.00617(6) Uani d 1 . .
Mn Mn2 0.08564(3) 0.73405(2) 0.000000 0.00553(5) Uani d 1 . .
Mn Mn3 0.10193(3) 0.16150(3) 0.000000 0.00594(6) Uani d 1 . .
Mn Mn4 0.22075(3) 0.44428(2) 0.000000 0.00622(6) Uani d 1 . .
Mn Mn5 0.28525(3) 0.26426(2) 0.000000 0.00566(6) Uani d 1 . .
Mn Mn6 0.40142(3) 0.54991(3) 0.000000 0.00543(6) Uani d 1 . .
Mn Mn7 0.59952(3) 0.02717(2) 0.000000 0.00573(6) Uani d 1 . .
Co Co1 0.10096(2) 0.32409(2) 0.23463(5) 0.00405(4) Uani d 1 . .
Co Co2 0.28931(2) 0.10233(2) 0.25377(4) 0.00490(5) Uani d 0.540(7) . .
Ge Ge22 0.28931(2) 0.10233(2) 0.25377(4) 0.00490(5) Uani d 0.460(7) . .
Co Co3 0.41258(2) 0.39066(2) 0.24029(4) 0.00417(4) Uani d 1 . .
Co Co4 0.19001(3) 0.00128(2) 0.000000 0.00458(5) Uani d 1 . .
Co Co5 0.44448(3) 0.13683(2) 0.000000 0.00501(5) Uani d 1 . .
Co Co6 0.69799(3) 0.29094(2) 0.000000 0.00482(5) Uani d 1 . .
Ge Ge1 0.50782(2) 0.28499(2) 0.000000 0.00489(4) Uani d 1 . .
Ge Ge2 0.75801(2) 0.14630(2) 0.000000 0.00472(5) Uani d 1 . .
Ge Ge3 0.000000 0.000000 0.000000 0.00474(6) Uani d 1 . .

loop_
_atom_site_aniso_label
_atom_site_aniso_U_11
_atom_site_aniso_U_22
_atom_site_aniso_U_33
_atom_site_aniso_U_12
_atom_site_aniso_U_13
_atom_site_aniso_U_23
Mn1 0.00800(13) 0.00413(12) 0.00638(12) -0.00091(10) 0.000 0.000
Mn2 0.00647(12) 0.00426(12) 0.00587(12) -0.00057(9) 0.000 0.000
Mn3 0.00725(13) 0.00470(12) 0.00587(12) 0.00014(9) 0.000 0.000
Mn4 0.00942(13) 0.00443(12) 0.00482(12) -0.00100(10) 0.000 0.000
Mn5 0.00678(12) 0.00489(12) 0.00532(12) -0.00009(10) 0.000 0.000
Mn6 0.00678(12) 0.00466(12) 0.00486(12) 0.00001(9) 0.000 0.000
Mn7 0.00578(12) 0.00354(12) 0.00787(13) -0.00016(9) 0.000 0.000
Co1 0.00550(8) 0.00446(8) 0.00218(7) -0.00012(6) 0.00007(6) 0.00049(5)
Co2 0.00668(8) 0.00436(8) 0.00367(8) -0.00072(5) 0.00102(5) -0.00110(5)
Ge22 0.00668(8) 0.00436(8) 0.00367(8) -0.00072(5) 0.00102(5) -0.00110(5)
Co3 0.00642(8) 0.00375(8) 0.00233(7) 0.00010(6) 0.00082(6) -0.00088(5)
Co4 0.00513(11) 0.00262(10) 0.00599(11) -0.00082(8) 0.000 0.000
Co5 0.00484(11) 0.00480(11) 0.00539(11) -0.00129(8) 0.000 0.000
Co6 0.00573(11) 0.00276(10) 0.00596(11) -0.00068(8) 0.000 0.000
Ge1 0.00619(9) 0.00331(9) 0.00516(9) 0.00175(7) 0.000 0.000
Ge2 0.00476(9) 0.00358(9) 0.00582(9) 0.00096(7) 0.000 0.000
Ge3 0.00497(12) 0.00412(12) 0.00515(12) 0.00154(9) 0.000 0.000

loop_
_atom_type_symbol
_atom_type_description
_atom_type_scat_dispersion_real
_atom_type_scat_dispersion_imag
_atom_type_scat_source
Mn Mn 0.3368 0.7283 'International Tables Vol C Tables 4.2.6.8 and 6.1.1.4'
Co Co 0.3494 0.9721 'International Tables Vol C Tables 4.2.6.8 and 6.1.1.4'
Ge Ge 0.1547 1.8001 'International Tables Vol C Tables 4.2.6.8 and 6.1.1.4'

loop_
_geom_angle_atom_site_label_1
_geom_angle_atom_site_label_2
_geom_angle_atom_site_label_3
_geom_angle_site_symmetry_1
_geom_angle_site_symmetry_3
_geom_angle
_geom_angle_publ_flag
Mn1 Mn1 Co1 5_565 4_565 115.84(2) ?
Mn1 Mn1 Co1 5_565 5_565 115.84(2) ?
Co1 Mn1 Co1 4_565 5_565 52.568(14) ?
Mn1 Mn1 Co5 5_565 6_666 114.282(11) ?
Co1 Mn1 Co5 4_565 6_666 55.612(11) ?
Co1 Mn1 Co5 5_565 6_666 104.019(17) ?
Mn1 Mn1 Co5 5_565 6_665 114.282(11) ?
Co1 Mn1 Co5 4_565 6_665 104.019(17) ?
Co1 Mn1 Co5 5_565 6_665 55.612(11) ?
Co5 Mn1 Co5 6_666 6_665 131.36(2) ?
Mn1 Mn1 Co2 5_565 3 115.13(2) ?
Co1 Mn1 Co2 4_565 3 103.485(13) ?
Co1 Mn1 Co2 5_565 3 129.023(18) ?
Co5 Mn1 Co2 6_666 3 53.085(10) ?
Co5 Mn1 Co2 6_665 3 102.427(16) ?
Mn1 Mn1 Co2 5_565 6_665 115.13(2) ?
Co1 Mn1 Co2 4_565 6_665 129.023(18) ?
Co1 Mn1 Co2 5_565 6_665 103.485(13) ?
Co5 Mn1 Co2 6_666 6_665 102.427(16) ?
Co5 Mn1 Co2 6_665 6_665 53.085(10) ?
Co2 Mn1 Co2 3 6_665 53.185(13) ?
Mn1 Mn1 Mn2 5_565 . 179.81(3) ?
Co1 Mn1 Mn2 4_565 . 63.992(14) ?
Co1 Mn1 Mn2 5_565 . 63.992(14) ?
Co5 Mn1 Mn2 6_666 . 65.723(11) ?
Co5 Mn1 Mn2 6_665 . 65.723(11) ?
Co2 Mn1 Mn2 3 . 65.031(13) ?
Co2 Mn1 Mn2 6_665 . 65.031(13) ?
Mn1 Mn1 Mn7 5_565 6_665 67.972(13) ?
Co1 Mn1 Mn7 4_565 6_665 100.030(16) ?
Co1 Mn1 Mn7 5_565 6_665 56.928(12) ?
Co5 Mn1 Mn7 6_666 6_665 154.839(19) ?
Co5 Mn1 Mn7 6_665 6_665 54.816(11) ?
Co2 Mn1 Mn7 3 6_665 150.915(13) ?
Co2 Mn1 Mn7 6_665 6_665 98.408(11) ?
Mn2 Mn1 Mn7 . 6_665 111.936(13) ?
Mn1 Mn1 Mn7 5_565 6_666 67.972(13) ?
Co1 Mn1 Mn7 4_565 6_666 56.928(11) ?
Co1 Mn1 Mn7 5_565 6_666 100.030(16) ?
Co5 Mn1 Mn7 6_666 6_666 54.816(11) ?
Co5 Mn1 Mn7 6_665 6_666 154.839(19) ?
Co2 Mn1 Mn7 3 6_666 98.408(10) ?
Co2 Mn1 Mn7 6_665 6_666 150.915(13) ?
Mn2 Mn1 Mn7 . 6_666 111.936(13) ?
Mn7 Mn1 Mn7 6_665 6_666 108.741(19) ?
Mn1 Mn1 Mn7 5_565 2_454 66.167(13) ?
Co1 Mn1 Mn7 4_565 2_454 151.155(14) ?
Co1 Mn1 Mn7 5_565 2_454 99.533(11) ?
Co5 Mn1 Mn7 6_666 2_454 152.489(19) ?
Co5 Mn1 Mn7 6_665 2_454 54.916(12) ?
Co2 Mn1 Mn7 3 2_454 100.633(16) ?
Co2 Mn1 Mn7 6_665 2_454 57.756(11) ?
Mn2 Mn1 Mn7 . 2_454 113.924(13) ?
Mn7 Mn1 Mn7 6_665 2_454 52.600(14) ?
Mn7 Mn1 Mn7 6_666 2_454 134.139(15) ?
Mn1 Mn1 Mn7 5_565 2_455 66.167(13) ?
Co1 Mn1 Mn7 4_565 2_455 99.533(11) ?
Co1 Mn1 Mn7 5_565 2_455 151.155(14) ?
Co5 Mn1 Mn7 6_666 2_455 54.916(12) ?
Co5 Mn1 Mn7 6_665 2_455 152.489(19) ?
Co2 Mn1 Mn7 3 2_455 57.756(10) ?
Co2 Mn1 Mn7 6_665 2_455 100.633(16) ?
Mn2 Mn1 Mn7 . 2_455 113.924(13) ?
Mn7 Mn1 Mn7 6_665 2_455 134.139(15) ?
Mn7 Mn1 Mn7 6_666 2_455 52.600(14) ?
Mn7 Mn1 Mn7 2_454 2_455 106.649(18) ?
Mn1 Mn2 Ge2 . 5_665 149.91(2) ?
Mn1 Mn2 Co6 . 5_665 98.174(17) ?
Ge2 Mn2 Co6 5_665 5_665 51.739(13) ?
Mn1 Mn2 Co3 . 3 148.954(11) ?
Ge2 Mn2 Co3 5_665 3 51.714(10) ?
Co6 Mn2 Co3 5_665 3 96.807(14) ?
Mn1 Mn2 Co3 . 6_665 148.954(11) ?
Ge2 Mn2 Co3 5_665 6_665 51.714(10) ?
Co6 Mn2 Co3 5_665 6_665 96.807(14) ?
Co3 Mn2 Co3 3 6_665 54.130(13) ?
Mn1 Mn2 Co1 . 5_565 56.251(12) ?
Ge2 Mn2 Co1 5_665 5_565 147.504(13) ?
Co6 Mn2 Co1 5_665 5_565 142.672(14) ?
Co3 Mn2 Co1 3 5_565 119.124(16) ?
Co3 Mn2 Co1 6_665 5_565 96.540(12) ?
Mn1 Mn2 Co1 . 4_565 56.251(12) ?
Ge2 Mn2 Co1 5_665 4_565 147.504(13) ?
Co6 Mn2 Co1 5_665 4_565 142.672(14) ?
Co3 Mn2 Co1 3 4_565 96.540(12) ?
Co3 Mn2 Co1 6_665 4_565 119.124(16) ?
Co1 Mn2 Co1 5_565 4_565 48.370(13) ?
Mn1 Mn2 Ge1 . 6_665 98.916(12) ?
Ge2 Mn2 Ge1 5_665 6_665 96.218(11) ?
Co6 Mn2 Ge1 5_665 6_665 117.169(10) ?
Co3 Mn2 Ge1 3 6_665 98.151(14) ?
Co3 Mn2 Ge1 6_665 6_665 50.046(9) ?
Co1 Mn2 Ge1 5_565 6_665 51.924(9) ?
Co1 Mn2 Ge1 4_565 6_665 95.115(15) ?
Mn1 Mn2 Ge1 . 6_666 98.916(12) ?
Ge2 Mn2 Ge1 5_665 6_666 96.218(11) ?
Co6 Mn2 Ge1 5_665 6_666 117.169(10) ?
Co3 Mn2 Ge1 3 6_666 50.046(9) ?
Co3 Mn2 Ge1 6_665 6_666 98.151(14) ?
Co1 Mn2 Ge1 5_565 6_666 95.115(15) ?
Co1 Mn2 Ge1 4_565 6_666 51.924(9) ?
Ge1 Mn2 Ge1 6_665 6_666 118.966(19) ?
Mn1 Mn2 Co2 . 6_665 57.446(13) ?
Ge2 Mn2 Co2 5_665 6_665 95.632(15) ?
Co6 Mn2 Co2 5_665 6_665 49.533(10) ?
Co3 Mn2 Co2 3 6_665 145.929(17) ?
Co3 Mn2 Co2 6_665 6_665 116.717(12) ?
Co1 Mn2 Co2 5_565 6_665 93.490(13) ?
Co1 Mn2 Co2 4_565 6_665 113.697(16) ?
Ge1 Mn2 Co2 6_665 6_665 94.547(10) ?
Ge1 Mn2 Co2 6_666 6_665 142.787(13) ?
Mn1 Mn2 Co2 . 3 57.446(13) ?
Ge2 Mn2 Co2 5_665 3 95.632(16) ?
Co6 Mn2 Co2 5_665 3 49.533(10) ?
Co3 Mn2 Co2 3 3 116.717(12) ?
Co3 Mn2 Co2 6_665 3 145.929(17) ?
Co1 Mn2 Co2 5_565 3 113.697(16) ?
Co1 Mn2 Co2 4_565 3 93.490(13) ?
Ge1 Mn2 Co2 6_665 3 142.787(13) ?
Ge1 Mn2 Co2 6_666 3 94.547(10) ?
Co2 Mn2 Co2 6_665 3 49.192(12) ?
Mn1 Mn2 Mn3 . 5_565 108.343(19) ?
Ge2 Mn2 Mn3 5_665 5_565 101.744(18) ?
Co6 Mn2 Mn3 5_665 5_565 153.483(19) ?
Co3 Mn2 Mn3 3 5_565 59.994(12) ?
Co3 Mn2 Mn3 6_665 5_565 59.994(12) ?
Co1 Mn2 Mn3 5_565 5_565 59.207(13) ?
Co1 Mn2 Mn3 4_565 5_565 59.207(13) ?
Ge1 Mn2 Mn3 6_665 5_565 59.485(9) ?
Ge1 Mn2 Mn3 6_666 5_565 59.485(9) ?
Co2 Mn2 Mn3 6_665 5_565 149.889(11) ?
Co2 Mn2 Mn3 3 5_565 149.889(11) ?
Co4 Mn3 Co1 . 8 146.871(13) ?
Co4 Mn3 Co1 . . 146.871(13) ?
Co1 Mn3 Co1 8 . 47.944(13) ?
Co4 Mn3 Co6 . 2_455 93.926(12) ?
Co1 Mn3 Co6 8 2_455 96.253(15) ?
Co1 Mn3 Co6 . 2_455 53.755(10) ?
Co4 Mn3 Co6 . 2_454 93.926(12) ?
Co1 Mn3 Co6 8 2_454 53.755(10) ?
Co1 Mn3 Co6 . 2_454 96.252(15) ?
Co6 Mn3 Co6 2_455 2_454 119.00(2) ?
Co4 Mn3 Mn5 . . 101.011(17) ?
Co1 Mn3 Mn5 8 . 58.751(12) ?
Co1 Mn3 Mn5 . . 58.750(12) ?
Co6 Mn3 Mn5 2_455 . 59.556(10) ?
Co6 Mn3 Mn5 2_454 . 59.556(10) ?
Co4 Mn3 Co3 . 7_565 94.438(14) ?
Co1 Mn3 Co3 8 7_565 94.616(12) ?
Co1 Mn3 Co3 . 7_565 116.241(15) ?
Co6 Mn3 Co3 2_455 7_565 145.774(13) ?
Co6 Mn3 Co3 2_454 7_565 93.431(11) ?
Mn5 Mn3 Co3 . 7_565 149.423(11) ?
Co4 Mn3 Co3 . 2_455 94.438(14) ?
Co1 Mn3 Co3 8 2_455 116.240(15) ?
Co1 Mn3 Co3 . 2_455 94.617(12) ?
Co6 Mn3 Co3 2_455 2_455 93.431(11) ?
Co6 Mn3 Co3 2_454 2_455 145.774(13) ?
Mn5 Mn3 Co3 . 2_455 149.423(11) ?
Co3 Mn3 Co3 7_565 2_455 52.855(13) ?
Co4 Mn3 Ge1 . 2_454 116.264(10) ?
Co1 Mn3 Ge1 8 2_454 51.544(9) ?
Co1 Mn3 Ge1 . 2_454 94.261(14) ?
Co6 Mn3 Ge1 2_455 2_454 147.255(18) ?
Co6 Mn3 Ge1 2_454 2_454 50.549(11) ?
Mn5 Mn3 Ge1 . 2_454 100.099(12) ?
Co3 Mn3 Ge1 7_565 2_454 49.326(9) ?
Co3 Mn3 Ge1 2_455 2_454 96.367(14) ?
Co4 Mn3 Ge1 . 2_455 116.264(10) ?
Co1 Mn3 Ge1 8 2_455 94.261(14) ?
Co1 Mn3 Ge1 . 2_455 51.545(9) ?
Co6 Mn3 Ge1 2_455 2_455 50.549(11) ?
Co6 Mn3 Ge1 2_454 2_455 147.255(18) ?
Mn5 Mn3 Ge1 . 2_455 100.099(12) ?
Co3 Mn3 Ge1 7_565 2_455 96.367(15) ?
Co3 Mn3 Ge1 2_455 2_455 49.326(9) ?
Ge1 Mn3 Ge1 2_454 2_455 117.917(18) ?
Co4 Mn3 Co2 . 8 50.212(10) ?
Co1 Mn3 Co2 8 8 97.335(12) ?
Co1 Mn3 Co2 . 8 118.750(15) ?
Co6 Mn3 Co2 2_455 8 95.732(15) ?
Co6 Mn3 Co2 2_454 8 49.500(9) ?
Mn5 Mn3 Co2 . 8 60.022(12) ?
Co3 Mn3 Co2 7_565 8 114.912(12) ?
Co3 Mn3 Co2 2_455 8 143.927(17) ?
Ge1 Mn3 Co2 2_454 8 94.494(9) ?
Ge1 Mn3 Co2 2_455 8 145.433(13) ?
Co4 Mn3 Co2 . . 50.213(10) ?
Co1 Mn3 Co2 8 . 118.750(15) ?
Co1 Mn3 Co2 . . 97.334(12) ?
Co6 Mn3 Co2 2_455 . 49.500(9) ?
Co6 Mn3 Co2 2_454 . 95.732(15) ?
Mn5 Mn3 Co2 . . 60.021(12) ?
Co3 Mn3 Co2 7_565 . 143.928(17) ?
Co3 Mn3 Co2 2_455 . 114.913(12) ?
Ge1 Mn3 Co2 2_454 . 145.433(13) ?
Ge1 Mn3 Co2 2_455 . 94.495(9) ?
Co2 Mn3 Co2 8 . 51.548(13) ?
Co1 Mn4 Co1 . 8 50.280(14) ?
Co1 Mn4 Co2 . 3 115.231(13) ?
Co1 Mn4 Co2 8 3 142.520(19) ?
Co1 Mn4 Co2 . 6_665 142.521(19) ?
Co1 Mn4 Co2 8 6_665 115.231(13) ?
Co2 Mn4 Co2 3 6_665 51.226(13) ?
Co1 Mn4 Co4 . 6_666 94.947(10) ?
Co1 Mn4 Co4 8 6_666 144.729(13) ?
Co2 Mn4 Co4 3 6_666 50.256(9) ?
Co2 Mn4 Co4 6_665 6_666 95.949(15) ?
Co1 Mn4 Co4 . 6_665 144.729(13) ?
Co1 Mn4 Co4 8 6_665 94.948(10) ?
Co2 Mn4 Co4 3 6_665 95.949(15) ?
Co2 Mn4 Co4 6_665 6_665 50.256(9) ?
Co4 Mn4 Co4 6_666 6_665 118.49(2) ?
Co1 Mn4 Co3 . 8 116.840(16) ?
Co1 Mn4 Co3 8 8 95.785(13) ?
Co2 Mn4 Co3 3 8 119.162(16) ?
Co2 Mn4 Co3 6_665 8 97.493(12) ?
Co4 Mn4 Co3 6_666 8 96.038(15) ?
Co4 Mn4 Co3 6_665 8 52.824(10) ?
Co1 Mn4 Co3 . . 95.785(13) ?
Co1 Mn4 Co3 8 . 116.840(16) ?
Co2 Mn4 Co3 3 . 97.494(12) ?
Co2 Mn4 Co3 6_665 . 119.162(16) ?
Co4 Mn4 Co3 6_666 . 52.825(10) ?
Co4 Mn4 Co3 6_665 . 96.038(15) ?
Co3 Mn4 Co3 8 . 48.757(13) ?
Co1 Mn4 Mn6 . . 150.847(11) ?
Co1 Mn4 Mn6 8 . 150.847(11) ?
Co2 Mn4 Mn6 3 . 60.518(12) ?
Co2 Mn4 Mn6 6_665 . 60.518(12) ?
Co4 Mn4 Mn6 6_666 . 59.278(10) ?
Co4 Mn4 Mn6 6_665 . 59.278(10) ?
Co3 Mn4 Mn6 8 . 58.649(13) ?
Co3 Mn4 Mn6 . . 58.649(13) ?
Co1 Mn4 Ge2 . 2_454 95.845(14) ?
Co1 Mn4 Ge2 8 2_454 51.646(9) ?
Co2 Mn4 Ge2 3 2_454 145.618(12) ?
Co2 Mn4 Ge2 6_665 2_454 95.178(10) ?
Co4 Mn4 Ge2 6_666 2_454 145.415(19) ?
Co4 Mn4 Ge2 6_665 2_454 50.361(10) ?
Co3 Mn4 Ge2 8 2_454 50.010(9) ?
Co3 Mn4 Ge2 . 2_454 93.393(14) ?
Mn6 Mn4 Ge2 . 2_454 99.209(12) ?
Co1 Mn4 Ge2 . 2_455 51.646(9) ?
Co1 Mn4 Ge2 8 2_455 95.845(14) ?
Co2 Mn4 Ge2 3 2_455 95.178(10) ?
Co2 Mn4 Ge2 6_665 2_455 145.618(12) ?
Co4 Mn4 Ge2 6_666 2_455 50.361(10) ?
Co4 Mn4 Ge2 6_665 2_455 145.415(19) ?
Co3 Mn4 Ge2 8 2_455 93.393(14) ?
Co3 Mn4 Ge2 . 2_455 50.010(9) ?
Mn6 Mn4 Ge2 . 2_455 99.209(12) ?
Ge2 Mn4 Ge2 2_454 2_455 116.460(18) ?
Co1 Mn4 Mn7 . 2_454 99.475(16) ?
Co1 Mn4 Mn7 8 2_454 56.999(12) ?
Co2 Mn4 Mn7 3 2_454 101.374(15) ?
Co2 Mn4 Mn7 6_665 2_454 58.365(11) ?
Co4 Mn4 Mn7 6_666 2_454 151.623(19) ?
Co4 Mn4 Mn7 6_665 2_454 56.293(11) ?
Co3 Mn4 Mn7 8 2_454 98.993(11) ?
Co3 Mn4 Mn7 . 2_454 147.720(13) ?
Mn6 Mn4 Mn7 . 2_454 109.666(13) ?
Ge2 Mn4 Mn7 2_454 2_454 56.978(10) ?
Ge2 Mn4 Mn7 2_455 2_454 150.976(18) ?
Co1 Mn5 Co1 . 8 48.663(13) ?
Co1 Mn5 Co6 . 2_454 97.414(15) ?
Co1 Mn5 Co6 8 2_454 54.276(10) ?
Co1 Mn5 Co6 . 2_455 54.276(10) ?
Co1 Mn5 Co6 8 2_455 97.413(15) ?
Co6 Mn5 Co6 2_454 2_455 119.80(2) ?
Co1 Mn5 Co3 . 8 114.443(16) ?
Co1 Mn5 Co3 8 8 94.156(13) ?
Co6 Mn5 Co3 2_454 8 94.978(10) ?
Co6 Mn5 Co3 2_455 8 143.463(13) ?
Co1 Mn5 Co3 . . 94.156(13) ?
Co1 Mn5 Co3 8 . 114.444(16) ?
Co6 Mn5 Co3 2_454 . 143.463(13) ?
Co6 Mn5 Co3 2_455 . 94.979(10) ?
Co3 Mn5 Co3 8 . 48.938(13) ?
Co1 Mn5 Ge2 . 2_455 51.190(9) ?
Co1 Mn5 Ge2 8 2_455 94.622(14) ?
Co6 Mn5 Ge2 2_454 2_455 148.097(18) ?
Co6 Mn5 Ge2 2_455 2_455 50.484(10) ?
Co3 Mn5 Ge2 8 2_455 94.195(14) ?
Co3 Mn5 Ge2 . 2_455 50.364(9) ?
Co1 Mn5 Ge2 . 2_454 94.622(14) ?
Co1 Mn5 Ge2 8 2_454 51.190(9) ?
Co6 Mn5 Ge2 2_454 2_454 50.484(10) ?
Co6 Mn5 Ge2 2_455 2_454 148.097(18) ?
Co3 Mn5 Ge2 8 2_454 50.363(9) ?
Co3 Mn5 Ge2 . 2_454 94.195(14) ?
Ge2 Mn5 Ge2 2_455 2_454 118.267(18) ?
Co1 Mn5 Mn3 . . 60.110(13) ?
Co1 Mn5 Mn3 8 . 60.109(13) ?
Co6 Mn5 Mn3 2_454 . 59.955(10) ?
Co6 Mn5 Mn3 2_455 . 59.955(10) ?
Co3 Mn5 Mn3 8 . 150.980(11) ?
Co3 Mn5 Mn3 . . 150.980(11) ?
Ge2 Mn5 Mn3 2_455 . 100.643(12) ?
Ge2 Mn5 Mn3 2_454 . 100.643(12) ?
Co1 Mn5 Co2 . . 98.232(12) ?
Co1 Mn5 Co2 8 . 120.095(16) ?
Co6 Mn5 Co2 2_454 . 95.980(14) ?
Co6 Mn5 Co2 2_455 . 49.602(9) ?
Co3 Mn5 Co2 8 . 143.742(17) ?
Co3 Mn5 Co2 . . 116.500(12) ?
Ge2 Mn5 Co2 2_455 . 94.455(9) ?
Ge2 Mn5 Co2 2_454 . 145.492(12) ?
Mn3 Mn5 Co2 . . 60.009(12) ?
Co1 Mn5 Co2 . 8 120.095(16) ?
Co1 Mn5 Co2 8 8 98.231(12) ?
Co6 Mn5 Co2 2_454 8 49.602(9) ?
Co6 Mn5 Co2 2_455 8 95.980(15) ?
Co3 Mn5 Co2 8 8 116.500(12) ?
Co3 Mn5 Co2 . 8 143.742(17) ?
Ge2 Mn5 Co2 2_455 8 145.492(12) ?
Ge2 Mn5 Co2 2_454 8 94.455(10) ?
Mn3 Mn5 Co2 . 8 60.008(12) ?
Co2 Mn5 Co2 . 8 51.540(12) ?
Co3 Mn6 Co3 8 . 49.800(13) ?
Co3 Mn6 Co3 8 4_665 115.880(15) ?
Co3 Mn6 Co3 . 4_665 94.856(13) ?
Co3 Mn6 Co3 8 5_665 94.857(13) ?
Co3 Mn6 Co3 . 5_665 115.879(15) ?
Co3 Mn6 Co3 4_665 5_665 49.392(13) ?
Co3 Mn6 Co4 8 6_665 53.674(10) ?
Co3 Mn6 Co4 . 6_665 97.957(15) ?
Co3 Mn6 Co4 4_665 6_665 143.550(13) ?
Co3 Mn6 Co4 5_665 6_665 94.541(10) ?
Co3 Mn6 Co4 8 6_666 97.957(15) ?
Co3 Mn6 Co4 . 6_666 53.674(10) ?
Co3 Mn6 Co4 4_665 6_666 94.541(11) ?
Co3 Mn6 Co4 5_665 6_666 143.550(13) ?
Co4 Mn6 Co4 6_665 6_666 120.43(2) ?
Co3 Mn6 Co6 8 5_665 146.315(13) ?
Co3 Mn6 Co6 . 5_665 146.316(13) ?
Co3 Mn6 Co6 4_665 5_665 94.561(15) ?
Co3 Mn6 Co6 5_665 5_665 94.561(15) ?
Co4 Mn6 Co6 6_665 5_665 93.369(12) ?
Co4 Mn6 Co6 6_666 5_665 93.369(12) ?
Co3 Mn6 Co2 8 6_665 97.499(12) ?
Co3 Mn6 Co2 . 6_665 119.169(16) ?
Co3 Mn6 Co2 4_665 6_665 143.380(17) ?
Co3 Mn6 Co2 5_665 6_665 116.646(12) ?
Co4 Mn6 Co2 6_665 6_665 50.003(9) ?
Co4 Mn6 Co2 6_666 6_665 95.330(15) ?
Co6 Mn6 Co2 5_665 6_665 49.721(10) ?
Co3 Mn6 Co2 8 3 119.168(15) ?
Co3 Mn6 Co2 . 3 97.499(12) ?
Co3 Mn6 Co2 4_665 3 116.646(12) ?
Co3 Mn6 Co2 5_665 3 143.380(17) ?
Co4 Mn6 Co2 6_665 3 95.330(15) ?
Co4 Mn6 Co2 6_666 3 50.003(9) ?
Co6 Mn6 Co2 5_665 3 49.721(10) ?
Co2 Mn6 Co2 6_665 3 50.150(12) ?
Co3 Mn6 Mn4 8 . 60.587(13) ?
Co3 Mn6 Mn4 . . 60.588(13) ?
Co3 Mn6 Mn4 4_665 . 151.666(11) ?
Co3 Mn6 Mn4 5_665 . 151.666(11) ?
Co4 Mn6 Mn4 6_665 . 60.246(10) ?
Co4 Mn6 Mn4 6_666 . 60.246(10) ?
Co6 Mn6 Mn4 5_665 . 99.327(18) ?
Co2 Mn6 Mn4 6_665 . 58.587(13) ?
Co2 Mn6 Mn4 3 . 58.587(13) ?
Co3 Mn6 Ge3 8 2 94.968(13) ?
Co3 Mn6 Ge3 . 2 50.739(7) ?
Co3 Mn6 Ge3 4_665 2 50.543(7) ?
Co3 Mn6 Ge3 5_665 2 94.498(13) ?
Co4 Mn6 Ge3 6_665 2 147.984(17) ?
Co4 Mn6 Ge3 6_666 2 50.573(9) ?
Co6 Mn6 Ge3 5_665 2 116.411(9) ?
Co2 Mn6 Ge3 6_665 2 145.095(11) ?
Co2 Mn6 Ge3 3 2 95.504(8) ?
Mn4 Mn6 Ge3 . 2 101.131(11) ?
Co3 Mn6 Ge3 8 2_554 50.740(7) ?
Co3 Mn6 Ge3 . 2_554 94.968(13) ?
Co3 Mn6 Ge3 4_665 2_554 94.498(13) ?
Co3 Mn6 Ge3 5_665 2_554 50.543(7) ?
Co4 Mn6 Ge3 6_665 2_554 50.573(9) ?
Co4 Mn6 Ge3 6_666 2_554 147.984(17) ?
Co6 Mn6 Ge3 5_665 2_554 116.411(9) ?
Co2 Mn6 Ge3 6_665 2_554 95.504(8) ?
Co2 Mn6 Ge3 3 2_554 145.095(11) ?
Mn4 Mn6 Ge3 . 2_554 101.131(11) ?
Ge3 Mn6 Ge3 2 2_554 117.382(15) ?
Co5 Mn7 Co5 . 5_655 119.139(17) ?
Co5 Mn7 Mn7 . 5_655 60.067(17) ?
Co5 Mn7 Mn7 5_655 5_655 59.072(16) ?
Co5 Mn7 Co1 . 2 55.005(11) ?
Co5 Mn7 Co1 5_655 2 149.093(10) ?
Mn7 Mn7 Co1 5_655 2 106.741(19) ?
Co5 Mn7 Co1 . 7_665 55.005(11) ?
Co5 Mn7 Co1 5_655 7_665 149.093(9) ?
Mn7 Mn7 Co1 5_655 7_665 106.741(19) ?
Co1 Mn7 Co1 2 7_665 57.596(14) ?
Co5 Mn7 Co4 . 5_655 148.216(19) ?
Co5 Mn7 Co4 5_655 5_655 92.644(16) ?
Mn7 Mn7 Co4 5_655 5_655 151.72(3) ?
Co1 Mn7 Co4 2 5_655 97.961(14) ?
Co1 Mn7 Co4 7_665 5_655 97.961(14) ?
Co5 Mn7 Ge2 . . 95.625(17) ?
Co5 Mn7 Ge2 5_655 . 145.236(18) ?
Mn7 Mn7 Ge2 5_655 . 155.69(3) ?
Co1 Mn7 Ge2 2 . 52.900(11) ?
Co1 Mn7 Ge2 7_665 . 52.900(11) ?
Co4 Mn7 Ge2 5_655 . 52.592(12) ?
Co5 Mn7 Co2 . 5_655 150.316(10) ?
Co5 Mn7 Co2 5_655 5_655 52.198(11) ?
Mn7 Mn7 Co2 5_655 5_655 104.19(2) ?
Co1 Mn7 Co2 2 5_655 148.941(17) ?
Co1 Mn7 Co2 7_665 5_655 115.339(11) ?
Co4 Mn7 Co2 5_655 5_655 51.393(10) ?
Ge2 Mn7 Co2 . 5_655 97.541(15) ?
Co5 Mn7 Co2 . 4_655 150.316(10) ?
Co5 Mn7 Co2 5_655 4_655 52.198(11) ?
Mn7 Mn7 Co2 5_655 4_655 104.19(2) ?
Co1 Mn7 Co2 2 4_655 115.339(11) ?
Co1 Mn7 Co2 7_665 4_655 148.941(17) ?
Co4 Mn7 Co2 5_655 4_655 51.393(10) ?
Ge2 Mn7 Co2 . 4_655 97.541(15) ?
Co2 Mn7 Co2 5_655 4_655 52.838(13) ?
Co5 Mn7 Mn4 . 2 107.142(13) ?
Co5 Mn7 Mn4 5_655 2 105.230(13) ?
Mn7 Mn7 Mn4 5_655 2 123.375(10) ?
Co1 Mn7 Mn4 2 2 57.231(11) ?
Co1 Mn7 Mn4 7_665 2 105.248(16) ?
Co4 Mn7 Mn4 5_655 2 60.297(11) ?
Ge2 Mn7 Mn4 . 2 60.546(10) ?
Co2 Mn7 Mn4 5_655 2 102.502(15) ?
Co2 Mn7 Mn4 4_655 2 58.240(11) ?
Co5 Mn7 Mn4 . 2_554 107.142(13) ?
Co5 Mn7 Mn4 5_655 2_554 105.230(13) ?
Mn7 Mn7 Mn4 5_655 2_554 123.375(10) ?
Co1 Mn7 Mn4 2 2_554 105.248(16) ?
Co1 Mn7 Mn4 7_665 2_554 57.231(11) ?
Co4 Mn7 Mn4 5_655 2_554 60.297(11) ?
Ge2 Mn7 Mn4 . 2_554 60.546(10) ?
Co2 Mn7 Mn4 5_655 2_554 58.240(11) ?
Co2 Mn7 Mn4 4_655 2_554 102.502(15) ?
Mn4 Mn7 Mn4 2 2_554 113.18(2) ?
Co5 Mn7 Mn1 . 6_655 56.307(10) ?
Co5 Mn7 Mn1 5_655 6_655 96.591(13) ?
Mn7 Mn7 Mn1 5_655 6_655 64.473(12) ?
Co1 Mn7 Mn1 2 6_655 101.025(15) ?
Co1 Mn7 Mn1 7_665 6_655 53.712(11) ?
Co4 Mn7 Mn1 5_655 6_655 124.418(10) ?
Ge2 Mn7 Mn1 . 6_655 103.377(13) ?
Co2 Mn7 Mn1 5_655 6_655 94.683(11) ?
Co2 Mn7 Mn1 4_655 6_655 143.602(15) ?
Mn4 Mn7 Mn1 2 6_655 157.625(19) ?
Mn4 Mn7 Mn1 2_554 6_655 64.388(12) ?
Co1 Co1 Ge2 8 2_455 122.215(7) ?
Co1 Co1 Co5 8 2_455 121.811(8) ?
Ge2 Co1 Co5 2_455 2_455 109.809(13) ?
Co1 Co1 Ge1 8 2_455 121.709(7) ?
Ge2 Co1 Ge1 2_455 2_455 104.593(12) ?
Co5 Co1 Ge1 2_455 2_455 60.572(12) ?
Co1 Co1 Co6 8 2_455 120.463(7) ?
Ge2 Co1 Co6 2_455 2_455 57.907(12) ?
Co5 Co1 Co6 2_455 2_455 107.775(13) ?
Ge1 Co1 Co6 2_455 2_455 57.762(12) ?
Co1 Co1 Mn1 8 5_565 63.716(7) ?
Ge2 Co1 Mn1 2_455 5_565 128.970(15) ?
Co5 Co1 Mn1 2_455 5_565 64.089(11) ?
Ge1 Co1 Mn1 2_455 5_565 112.336(15) ?
Co6 Co1 Mn1 2_455 5_565 170.093(15) ?
Co1 Co1 Co1 8 8_556 180.0 ?
Ge2 Co1 Co1 2_455 8_556 57.787(7) ?
Co5 Co1 Co1 2_455 8_556 58.187(8) ?
Ge1 Co1 Co1 2_455 8_556 58.289(7) ?
Co6 Co1 Co1 2_455 8_556 59.537(7) ?
Mn1 Co1 Co1 5_565 8_556 116.283(7) ?
Co1 Co1 Mn7 8 2_455 118.800(7) ?
Ge2 Co1 Mn7 2_455 2_455 65.142(12) ?
Co5 Co1 Mn7 2_455 2_455 61.299(13) ?
Ge1 Co1 Mn7 2_455 2_455 110.976(13) ?
Co6 Co1 Mn7 2_455 2_455 112.585(13) ?
Mn1 Co1 Mn7 5_565 2_455 69.360(12) ?
Co1 Co1 Mn7 8_556 2_455 61.202(7) ?
Co1 Co1 Mn4 8 . 64.861(7) ?
Ge2 Co1 Mn4 2_455 . 67.892(11) ?
Co5 Co1 Mn4 2_455 . 120.371(16) ?
Ge1 Co1 Mn4 2_455 . 172.449(13) ?
Co6 Co1 Mn4 2_455 . 116.423(16) ?
Mn1 Co1 Mn4 5_565 . 73.406(15) ?
Co1 Co1 Mn4 8_556 . 115.141(7) ?
Mn7 Co1 Mn4 2_455 . 65.771(12) ?
Co1 Co1 Mn5 8 . 65.669(7) ?
Ge2 Co1 Mn5 2_455 . 65.758(11) ?
Co5 Co1 Mn5 2_455 . 171.438(13) ?
Ge1 Co1 Mn5 2_455 . 112.613(14) ?
Co6 Co1 Mn5 2_455 . 63.686(10) ?
Mn1 Co1 Mn5 5_565 . 124.467(12) ?
Co1 Co1 Mn5 8_556 . 114.332(7) ?
Mn7 Co1 Mn5 2_455 . 120.198(14) ?
Mn4 Co1 Mn5 . . 65.622(14) ?
Co1 Co1 Mn2 8 5_565 65.814(6) ?
Ge2 Co1 Mn2 2_455 5_565 169.331(13) ?
Co5 Co1 Mn2 2_455 5_565 66.959(12) ?
Ge1 Co1 Mn2 2_455 5_565 64.820(10) ?
Co6 Co1 Mn2 2_455 5_565 112.608(15) ?
Mn1 Co1 Mn2 5_565 5_565 59.755(14) ?
Co1 Co1 Mn2 8_556 5_565 114.183(6) ?
Mn7 Co1 Mn2 2_455 5_565 118.706(14) ?
Mn4 Co1 Mn2 . 5_565 122.711(12) ?
Mn5 Co1 Mn2 . 5_565 115.954(13) ?
Co1 Co1 Mn3 8 . 66.028(7) ?
Ge2 Co1 Mn3 2_455 . 112.912(13) ?
Co5 Co1 Mn3 2_455 . 116.614(14) ?
Ge1 Co1 Mn3 2_455 . 64.847(10) ?
Co6 Co1 Mn3 2_455 . 63.393(11) ?
Mn1 Co1 Mn3 5_565 . 114.106(13) ?
Co1 Co1 Mn3 8_556 . 113.971(6) ?
Mn7 Co1 Mn3 2_455 . 175.170(11) ?
Mn4 Co1 Mn3 . . 118.049(13) ?
Mn5 Co1 Mn3 . . 61.140(12) ?
Mn2 Co1 Mn3 5_565 . 62.370(12) ?
Co6 Co2 Co4 2_455 . 118.654(16) ?
Co6 Co2 Co5 2_455 . 120.187(15) ?
Co4 Co2 Co5 . . 108.793(13) ?
Co6 Co2 Co2 2_455 8_556 59.648(7) ?
Co4 Co2 Co2 . 8_556 121.257(7) ?
Co5 Co2 Co2 . 8_556 121.122(7) ?
Co6 Co2 Co2 2_455 8 120.352(7) ?
Co4 Co2 Co2 . 8 58.742(7) ?
Co5 Co2 Co2 . 8 58.880(7) ?
Co2 Co2 Co2 8_556 8 180.0 ?
Co6 Co2 Mn1 2_455 6_656 109.407(13) ?
Co4 Co2 Mn1 . 6_656 124.986(15) ?
Co5 Co2 Mn1 . 6_656 63.317(11) ?
Co2 Co2 Mn1 8_556 6_656 63.407(6) ?
Co2 Co2 Mn1 8 6_656 116.594(7) ?
Co6 Co2 Mn4 2_455 6_656 113.523(13) ?
Co4 Co2 Mn4 . 6_656 66.167(11) ?
Co5 Co2 Mn4 . 6_656 117.828(15) ?
Co2 Co2 Mn4 8_556 6_656 64.386(6) ?
Co2 Co2 Mn4 8 6_656 115.613(6) ?
Mn1 Co2 Mn4 6_656 6_656 71.448(13) ?
Co6 Co2 Mn7 2_455 5_655 176.066(11) ?
Co4 Co2 Mn7 . 5_655 62.915(13) ?
Co5 Co2 Mn7 . 5_655 61.194(13) ?
Co2 Co2 Mn7 8_556 5_655 116.419(6) ?
Co2 Co2 Mn7 8 5_655 63.582(6) ?
Mn1 Co2 Mn7 6_656 5_655 67.589(11) ?
Mn4 Co2 Mn7 6_656 5_655 63.395(11) ?
Co6 Co2 Mn6 2_455 6_656 64.825(13) ?
Co4 Co2 Mn6 . 6_656 64.480(11) ?
Co5 Co2 Mn6 . 6_656 173.246(12) ?
Co2 Co2 Mn6 8_556 6_656 64.924(6) ?
Co2 Co2 Mn6 8 6_656 115.074(6) ?
Mn1 Co2 Mn6 6_656 6_656 120.451(12) ?
Mn4 Co2 Mn6 6_656 6_656 60.894(13) ?
Mn7 Co2 Mn6 5_655 6_656 114.139(14) ?
Co6 Co2 Mn3 2_455 . 64.894(11) ?
Co4 Co2 Mn3 . . 63.297(13) ?
Co5 Co2 Mn3 . . 113.076(13) ?
Co2 Co2 Mn3 8_556 . 115.773(6) ?
Co2 Co2 Mn3 8 . 64.226(6) ?
Mn1 Co2 Mn3 6_656 . 171.344(15) ?
Mn4 Co2 Mn3 6_656 . 116.462(14) ?
Mn7 Co2 Mn3 5_655 . 118.397(12) ?
Mn6 Co2 Mn3 6_656 . 64.032(12) ?
Co6 Co2 Mn5 2_455 . 64.585(11) ?
Co4 Co2 Mn5 . . 111.630(13) ?
Co5 Co2 Mn5 . . 65.478(12) ?
Co2 Co2 Mn5 8_556 . 115.771(6) ?
Co2 Co2 Mn5 8 . 64.230(6) ?
Mn1 Co2 Mn5 6_656 . 112.053(14) ?
Mn4 Co2 Mn5 6_656 . 176.316(15) ?
Mn7 Co2 Mn5 5_655 . 118.640(12) ?
Mn6 Co2 Mn5 6_656 . 115.617(14) ?
Mn3 Co2 Mn5 . . 59.970(12) ?
Co6 Co2 Mn2 2_455 6_656 63.005(14) ?
Co4 Co2 Mn2 . 6_656 173.286(11) ?
Co5 Co2 Mn2 . 6_656 66.106(11) ?
Co2 Co2 Mn2 8_556 6_656 65.404(6) ?
Co2 Co2 Mn2 8 6_656 114.597(6) ?
Mn1 Co2 Mn2 6_656 6_656 57.522(13) ?
Mn4 Co2 Mn2 6_656 6_656 119.753(12) ?
Mn7 Co2 Mn2 5_655 6_656 115.902(15) ?
Mn6 Co2 Mn2 6_656 6_656 120.547(11) ?
Mn3 Co2 Mn2 . 6_656 113.947(14) ?
Mn5 Co2 Mn2 . 6_656 62.636(11) ?
Co3 Co3 Ge1 8 . 60.437(7) ?
Co3 Co3 Ge2 8 2_455 121.667(7) ?
Ge1 Co3 Ge2 . 2_455 120.316(14) ?
Co3 Co3 Ge3 8 2 121.615(6) ?
Ge1 Co3 Ge3 . 2 121.858(14) ?
Ge2 Co3 Ge3 2_455 2 105.921(11) ?
Co3 Co3 Co4 8 6_666 120.106(7) ?
Ge1 Co3 Co4 . 6_666 179.127(14) ?
Ge2 Co3 Co4 2_455 6_666 58.850(12) ?
Ge3 Co3 Co4 2 6_666 58.587(10) ?
Co3 Co3 Co3 8 8_556 180.0 ?
Ge1 Co3 Co3 . 8_556 119.564(7) ?
Ge2 Co3 Co3 2_455 8_556 58.331(7) ?
Ge3 Co3 Co3 2 8_556 58.385(6) ?
Co4 Co3 Co3 6_666 8_556 59.893(7) ?
Co3 Co3 Mn6 8 . 65.100(7) ?
Ge1 Co3 Mn6 . . 117.135(12) ?
Ge2 Co3 Mn6 2_455 . 113.515(14) ?
Ge3 Co3 Mn6 2 . 66.147(10) ?
Co4 Co3 Mn6 6_666 . 63.697(11) ?
Co3 Co3 Mn6 8_556 . 114.899(7) ?
Co3 Co3 Mn2 8 6_656 117.066(7) ?
Ge1 Co3 Mn2 . 6_656 66.001(11) ?
Ge2 Co3 Mn2 2_455 6_656 63.373(12) ?
Ge3 Co3 Mn2 2 6_656 113.298(12) ?
Co4 Co3 Mn2 6_666 6_656 113.163(13) ?
Co3 Co3 Mn2 8_556 6_656 62.935(7) ?
Mn6 Co3 Mn2 . 6_656 176.744(13) ?
Co3 Co3 Mn6 8 5_665 65.305(6) ?
Ge1 Co3 Mn6 . 5_665 66.354(13) ?
Ge2 Co3 Mn6 2_455 5_665 171.704(12) ?
Ge3 Co3 Mn6 2 5_665 65.785(10) ?
Co4 Co3 Mn6 6_666 5_665 114.451(15) ?
Co3 Co3 Mn6 8_556 5_665 114.696(7) ?
Mn6 Co3 Mn6 . 5_665 64.120(15) ?
Mn2 Co3 Mn6 6_656 5_665 118.807(14) ?
Co3 Co3 Mn5 8 . 65.531(6) ?
Ge1 Co3 Mn5 . . 65.811(13) ?
Ge2 Co3 Mn5 2_455 . 65.067(10) ?
Ge3 Co3 Mn5 2 . 170.964(12) ?
Co4 Co3 Mn5 6_666 . 113.676(16) ?
Co3 Co3 Mn5 8_556 . 114.469(6) ?
Mn6 Co3 Mn5 . . 115.895(13) ?
Mn2 Co3 Mn5 6_656 . 64.117(11) ?
Mn6 Co3 Mn5 5_665 . 123.228(12) ?
Co3 Co3 Mn4 8 . 65.621(6) ?
Ge1 Co3 Mn4 . . 116.495(12) ?
Ge2 Co3 Mn4 2_455 . 65.622(11) ?
Ge3 Co3 Mn4 2 . 113.493(12) ?
Co4 Co3 Mn4 6_666 . 63.555(11) ?
Co3 Co3 Mn4 8_556 . 114.378(6) ?
Mn6 Co3 Mn4 . . 60.763(12) ?
Mn2 Co3 Mn4 6_656 . 117.449(14) ?
Mn6 Co3 Mn4 5_665 . 116.988(13) ?
Mn5 Co3 Mn4 . . 63.085(14) ?
Co3 Co3 Mn3 8 2 116.428(6) ?
Ge1 Co3 Mn3 . 2 65.340(11) ?
Ge2 Co3 Mn3 2_455 2 112.779(12) ?
Ge3 Co3 Mn3 2 2 65.429(11) ?
Co4 Co3 Mn3 6_666 2 114.595(12) ?
Co3 Co3 Mn3 8_556 2 63.573(6) ?
Mn6 Co3 Mn3 . 2 119.562(14) ?
Mn2 Co3 Mn3 6_656 2 62.115(12) ?
Mn6 Co3 Mn3 5_665 2 64.396(12) ?
Mn5 Co3 Mn3 . 2 117.693(14) ?
Mn4 Co3 Mn3 . 2 177.938(10) ?
Co2 Co4 Co2 8 . 62.515(14) ?
Co2 Co4 Ge3 8 . 122.390(13) ?
Co2 Co4 Ge3 . . 122.390(13) ?
Co2 Co4 Ge2 8 5_655 120.047(15) ?
Co2 Co4 Ge2 . 5_655 120.047(15) ?
Ge3 Co4 Ge2 . 5_655 105.342(14) ?
Co2 Co4 Co3 8 6_655 118.617(9) ?
Co2 Co4 Co3 . 6_655 178.209(15) ?
Ge3 Co4 Co3 . 6_655 58.458(10) ?
Ge2 Co4 Co3 5_655 6_655 58.262(11) ?
Co2 Co4 Co3 8 3_545 178.209(15) ?
Co2 Co4 Co3 . 3_545 118.618(10) ?
Ge3 Co4 Co3 . 3_545 58.458(10) ?
Ge2 Co4 Co3 5_655 3_545 58.262(11) ?
Co3 Co4 Co3 6_655 3_545 60.213(14) ?
Co2 Co4 Mn7 8 5_655 65.692(13) ?
Co2 Co4 Mn7 . 5_655 65.691(12) ?
Ge3 Co4 Mn7 . 5_655 169.984(17) ?
Ge2 Co4 Mn7 5_655 5_655 64.642(13) ?
Co3 Co4 Mn7 6_655 5_655 113.286(15) ?
Co3 Co4 Mn7 3_545 5_655 113.286(15) ?
Co2 Co4 Mn3 8 . 66.490(13) ?
Co2 Co4 Mn3 . . 66.490(13) ?
Ge3 Co4 Mn3 . . 66.620(12) ?
Ge2 Co4 Mn3 5_655 . 171.962(18) ?
Co3 Co4 Mn3 6_655 . 115.140(15) ?
Co3 Co4 Mn3 3_545 . 115.140(15) ?
Mn7 Co4 Mn3 5_655 . 123.397(17) ?
Co2 Co4 Mn6 8 6_655 65.517(11) ?
Co2 Co4 Mn6 . 6_655 119.095(16) ?
Ge3 Co4 Mn6 . 6_655 65.665(10) ?
Ge2 Co4 Mn6 5_655 6_655 112.122(11) ?
Co3 Co4 Mn6 6_655 6_655 62.629(12) ?
Co3 Co4 Mn6 3_545 6_655 114.263(16) ?
Mn7 Co4 Mn6 5_655 6_655 117.004(10) ?
Mn3 Co4 Mn6 . 6_655 65.280(10) ?
Co2 Co4 Mn6 8 6_656 119.095(16) ?
Co2 Co4 Mn6 . 6_656 65.518(11) ?
Ge3 Co4 Mn6 . 6_656 65.665(10) ?
Ge2 Co4 Mn6 5_655 6_656 112.122(11) ?
Co3 Co4 Mn6 6_655 6_656 114.263(15) ?
Co3 Co4 Mn6 3_545 6_656 62.629(12) ?
Mn7 Co4 Mn6 5_655 6_656 117.004(10) ?
Mn3 Co4 Mn6 . 6_656 65.280(10) ?
Mn6 Co4 Mn6 6_655 6_656 120.427(19) ?
Co2 Co4 Mn4 8 6_656 116.542(16) ?
Co2 Co4 Mn4 . 6_656 63.576(12) ?
Ge3 Co4 Mn4 . 6_656 113.441(11) ?
Ge2 Co4 Mn4 5_655 6_656 65.478(10) ?
Co3 Co4 Mn4 6_655 6_656 114.698(16) ?
Co3 Co4 Mn4 3_545 6_656 63.620(12) ?
Mn7 Co4 Mn4 5_655 6_656 63.409(11) ?
Mn3 Co4 Mn4 . 6_656 116.919(10) ?
Mn6 Co4 Mn4 6_655 6_656 177.315(17) ?
Mn6 Co4 Mn4 6_656 6_656 60.475(12) ?
Co2 Co5 Co2 . 8 62.242(15) ?
Co2 Co5 Co1 . 2 117.043(10) ?
Co2 Co5 Co1 8 2 178.316(18) ?
Co2 Co5 Co1 . 7_665 178.316(18) ?
Co2 Co5 Co1 8 7_665 117.043(10) ?
Co1 Co5 Co1 2 7_665 63.625(15) ?
Co2 Co5 Ge1 . . 118.946(14) ?
Co2 Co5 Ge1 8 . 118.946(14) ?
Co1 Co5 Ge1 2 . 59.854(11) ?
Co1 Co5 Ge1 7_665 . 59.854(11) ?
Co2 Co5 Mn7 . . 117.980(16) ?
Co2 Co5 Mn7 8 . 117.980(15) ?
Co1 Co5 Mn7 2 . 63.695(13) ?
Co1 Co5 Mn7 7_665 . 63.695(13) ?
Ge1 Co5 Mn7 . . 112.341(18) ?
Co2 Co5 Mn7 . 5_655 66.610(12) ?
Co2 Co5 Mn7 8 5_655 66.610(12) ?
Co1 Co5 Mn7 2 5_655 114.678(15) ?
Co1 Co5 Mn7 7_665 5_655 114.678(15) ?
Ge1 Co5 Mn7 . 5_655 173.201(19) ?
Mn7 Co5 Mn7 . 5_655 60.861(17) ?
Co2 Co5 Mn1 . 6_655 119.820(16) ?
Co2 Co5 Mn1 8 6_655 63.598(12) ?
Co1 Co5 Mn1 2 6_655 117.724(17) ?
Co1 Co5 Mn1 7_665 6_655 60.298(12) ?
Ge1 Co5 Mn1 . 6_655 108.748(12) ?
Mn7 Co5 Mn1 . 6_655 68.876(11) ?
Mn7 Co5 Mn1 5_655 6_655 69.535(11) ?
Co2 Co5 Mn1 . 6_656 63.598(12) ?
Co2 Co5 Mn1 8 6_656 119.820(16) ?
Co1 Co5 Mn1 2 6_656 60.298(12) ?
Co1 Co5 Mn1 7_665 6_656 117.724(17) ?
Ge1 Co5 Mn1 . 6_656 108.748(12) ?
Mn7 Co5 Mn1 . 6_656 68.876(11) ?
Mn7 Co5 Mn1 5_655 6_656 69.535(12) ?
Mn1 Co5 Mn1 6_655 6_656 131.36(2) ?
Co2 Co5 Mn5 . . 64.902(13) ?
Co2 Co5 Mn5 8 . 64.902(13) ?
Co1 Co5 Mn5 2 . 113.431(15) ?
Co1 Co5 Mn5 7_665 . 113.431(15) ?
Ge1 Co5 Mn5 . . 64.128(15) ?
Mn7 Co5 Mn5 . . 176.469(18) ?
Mn7 Co5 Mn5 5_655 . 122.671(18) ?
Mn1 Co5 Mn5 6_655 . 111.838(11) ?
Mn1 Co5 Mn5 6_656 . 111.838(11) ?
Co2 Co5 Mn2 . 6_656 65.075(11) ?
Co2 Co5 Mn2 8 6_656 116.430(16) ?
Co1 Co5 Mn2 2 6_656 62.083(11) ?
Co1 Co5 Mn2 7_665 6_656 114.558(15) ?
Ge1 Co5 Mn2 . 6_656 62.781(10) ?
Mn7 Co5 Mn2 . 6_656 116.636(11) ?
Mn7 Co5 Mn2 5_655 6_656 119.295(10) ?
Mn1 Co5 Mn2 6_655 6_656 170.869(17) ?
Mn1 Co5 Mn2 6_656 6_656 57.285(12) ?
Mn5 Co5 Mn2 . 6_656 62.188(10) ?
Co2 Co6 Co2 2 7_665 60.705(15) ?
Co2 Co6 Ge2 2 . 121.286(15) ?
Co2 Co6 Ge2 7_665 . 121.286(15) ?
Co2 Co6 Ge1 2 . 121.102(15) ?
Co2 Co6 Ge1 7_665 . 121.102(15) ?
Ge2 Co6 Ge1 . . 106.231(16) ?
Co2 Co6 Co1 2 7_665 179.656(18) ?
Co2 Co6 Co1 7_665 7_665 119.185(10) ?
Ge2 Co6 Co1 . 7_665 58.449(11) ?
Ge1 Co6 Co1 . 7_665 59.242(11) ?
Co2 Co6 Co1 2 2 119.185(10) ?
Co2 Co6 Co1 7_665 2 179.656(18) ?
Ge2 Co6 Co1 . 2 58.449(11) ?
Ge1 Co6 Co1 . 2 59.242(11) ?
Co1 Co6 Co1 7_665 2 60.924(15) ?
Co2 Co6 Mn2 2 5_665 67.463(13) ?
Co2 Co6 Mn2 7_665 5_665 67.463(13) ?
Ge2 Co6 Mn2 . 5_665 63.368(13) ?
Ge1 Co6 Mn2 . 5_665 169.598(18) ?
Co1 Co6 Mn2 7_665 5_665 112.193(14) ?
Co1 Co6 Mn2 2 5_665 112.193(14) ?
Co2 Co6 Mn5 2 2 65.815(12) ?
Co2 Co6 Mn5 7_665 2 117.688(16) ?
Ge2 Co6 Mn5 . 2 65.234(10) ?
Ge1 Co6 Mn5 . 2 112.450(11) ?
Co1 Co6 Mn5 7_665 2 114.098(16) ?
Co1 Co6 Mn5 2 2 62.037(11) ?
Mn2 Co6 Mn5 5_665 2 64.259(10) ?
Co2 Co6 Mn5 2 2_554 117.688(16) ?
Co2 Co6 Mn5 7_665 2_554 65.815(11) ?
Ge2 Co6 Mn5 . 2_554 65.234(10) ?
Ge1 Co6 Mn5 . 2_554 112.450(11) ?
Co1 Co6 Mn5 7_665 2_554 62.037(12) ?
Co1 Co6 Mn5 2 2_554 114.098(16) ?
Mn2 Co6 Mn5 5_665 2_554 64.259(10) ?
Mn5 Co6 Mn5 2 2_554 119.80(2) ?
Co2 Co6 Mn6 2 5_665 65.454(13) ?
Co2 Co6 Mn6 7_665 5_665 65.454(13) ?
Ge2 Co6 Mn6 . 5_665 171.779(18) ?
Ge1 Co6 Mn6 . 5_665 65.548(14) ?
Co1 Co6 Mn6 7_665 5_665 114.831(15) ?
Co1 Co6 Mn6 2 5_665 114.831(15) ?
Mn2 Co6 Mn6 5_665 5_665 124.853(17) ?
Mn5 Co6 Mn6 2 5_665 117.003(10) ?
Mn5 Co6 Mn6 2_554 5_665 117.003(10) ?
Co2 Co6 Mn3 2 2_554 117.246(16) ?
Co2 Co6 Mn3 7_665 2_554 65.606(12) ?
Ge2 Co6 Mn3 . 2_554 112.902(11) ?
Ge1 Co6 Mn3 . 2_554 65.069(10) ?
Co1 Co6 Mn3 7_665 2_554 62.850(11) ?
Co1 Co6 Mn3 2 2_554 114.667(16) ?
Mn2 Co6 Mn3 5_665 2_554 117.750(11) ?
Mn5 Co6 Mn3 2 2_554 176.662(18) ?
Mn5 Co6 Mn3 2_554 2_554 60.488(11) ?
Mn6 Co6 Mn3 5_665 2_554 64.422(11) ?
Co2 Co6 Mn3 2 2 65.606(12) ?
Co2 Co6 Mn3 7_665 2 117.246(16) ?
Ge2 Co6 Mn3 . 2 112.902(11) ?
Ge1 Co6 Mn3 . 2 65.069(11) ?
Co1 Co6 Mn3 7_665 2 114.667(16) ?
Co1 Co6 Mn3 2 2 62.850(12) ?
Mn2 Co6 Mn3 5_665 2 117.750(10) ?
Mn5 Co6 Mn3 2 2 60.488(11) ?
Mn5 Co6 Mn3 2_554 2 176.662(18) ?
Mn6 Co6 Mn3 5_665 2 64.422(11) ?
Mn3 Co6 Mn3 2_554 2 119.01(2) ?
Co3 Ge1 Co3 . 8 59.126(14) ?
Co3 Ge1 Co6 . . 118.866(14) ?
Co3 Ge1 Co6 8 . 118.866(14) ?
Co3 Ge1 Co1 . 7_665 177.514(12) ?
Co3 Ge1 Co1 8 7_665 118.710(10) ?
Co6 Ge1 Co1 . 7_665 62.997(11) ?
Co3 Ge1 Co1 . 2 118.710(10) ?
Co3 Ge1 Co1 8 2 177.514(12) ?
Co6 Ge1 Co1 . 2 62.997(11) ?
Co1 Ge1 Co1 7_665 2 63.422(14) ?
Co3 Ge1 Co5 . . 119.993(14) ?
Co3 Ge1 Co5 8 . 119.992(14) ?
Co6 Ge1 Co5 . . 111.209(16) ?
Co1 Ge1 Co5 7_665 . 59.574(11) ?
Co1 Ge1 Co5 2 . 59.574(11) ?
Co3 Ge1 Mn2 . 6_655 114.265(15) ?
Co3 Ge1 Mn2 8 6_655 63.952(11) ?
Co6 Ge1 Mn2 . 6_655 115.542(10) ?
Co1 Ge1 Mn2 7_665 6_655 63.255(11) ?
Co1 Ge1 Mn2 2 6_655 117.105(14) ?
Co5 Ge1 Mn2 . 6_655 66.043(10) ?
Co3 Ge1 Mn2 . 6_656 63.952(11) ?
Co3 Ge1 Mn2 8 6_656 114.265(14) ?
Co6 Ge1 Mn2 . 6_656 115.542(10) ?
Co1 Ge1 Mn2 7_665 6_656 117.105(14) ?
Co1 Ge1 Mn2 2 6_656 63.255(11) ?
Co5 Ge1 Mn2 . 6_656 66.043(10) ?
Mn2 Ge1 Mn2 6_655 6_656 118.966(19) ?
Co3 Ge1 Mn3 . 2 65.334(12) ?
Co3 Ge1 Mn3 8 2 115.349(14) ?
Co6 Ge1 Mn3 . 2 64.382(10) ?
Co1 Ge1 Mn3 7_665 2 117.143(14) ?
Co1 Ge1 Mn3 2 2 63.608(12) ?
Co5 Ge1 Mn3 . 2 114.733(10) ?
Mn2 Ge1 Mn3 6_655 2 179.217(15) ?
Mn2 Ge1 Mn3 6_656 2 61.555(11) ?
Co3 Ge1 Mn3 . 2_554 115.349(14) ?
Co3 Ge1 Mn3 8 2_554 65.335(12) ?
Co6 Ge1 Mn3 . 2_554 64.382(10) ?
Co1 Ge1 Mn3 7_665 2_554 63.608(12) ?
Co1 Ge1 Mn3 2 2_554 117.143(14) ?
Co5 Ge1 Mn3 . 2_554 114.733(10) ?
Mn2 Ge1 Mn3 6_655 2_554 61.555(12) ?
Mn2 Ge1 Mn3 6_656 2_554 179.217(15) ?
Mn3 Ge1 Mn3 2 2_554 117.917(18) ?
Co3 Ge1 Mn5 . . 64.774(12) ?
Co3 Ge1 Mn5 8 . 64.773(12) ?
Co6 Ge1 Mn5 . . 175.628(16) ?
Co1 Ge1 Mn5 7_665 . 113.445(13) ?
Co1 Ge1 Mn5 2 . 113.445(13) ?
Co5 Ge1 Mn5 . . 64.419(13) ?
Mn2 Ge1 Mn5 6_655 . 63.233(10) ?
Mn2 Ge1 Mn5 6_656 . 63.233(10) ?
Mn3 Ge1 Mn5 2 . 116.906(10) ?
Mn3 Ge1 Mn5 2_554 . 116.906(10) ?
Co3 Ge1 Mn6 . 5_665 64.053(12) ?
Co3 Ge1 Mn6 8 5_665 64.054(12) ?
Co6 Ge1 Mn6 . 5_665 63.912(13) ?
Co1 Ge1 Mn6 7_665 5_665 116.517(14) ?
Co1 Ge1 Mn6 2 5_665 116.517(14) ?
Co5 Ge1 Mn6 . 5_665 175.121(16) ?
Mn2 Ge1 Mn6 6_655 5_665 115.500(10) ?
Mn2 Ge1 Mn6 6_656 5_665 115.500(10) ?
Mn3 Ge1 Mn6 2 5_665 63.736(10) ?
Mn3 Ge1 Mn6 2_554 5_665 63.736(10) ?
Mn5 Ge1 Mn6 . 5_665 120.460(15) ?
Co3 Ge2 Co3 2 7_665 63.336(15) ?
Co3 Ge2 Co6 2 . 119.232(13) ?
Co3 Ge2 Co6 7_665 . 119.232(13) ?
Co3 Ge2 Co4 2 5_655 62.888(11) ?
Co3 Ge2 Co4 7_665 5_655 62.888(11) ?
Co6 Ge2 Co4 . 5_655 177.361(17) ?
Co3 Ge2 Co1 2 7_665 177.093(15) ?
Co3 Ge2 Co1 7_665 7_665 116.039(11) ?
Co6 Ge2 Co1 . 7_665 63.644(11) ?
Co4 Ge2 Co1 5_655 7_665 114.225(13) ?
Co3 Ge2 Co1 2 2 116.039(11) ?
Co3 Ge2 Co1 7_665 2 177.093(15) ?
Co6 Ge2 Co1 . 2 63.644(11) ?
Co4 Ge2 Co1 5_655 2 114.225(13) ?
Co1 Ge2 Co1 7_665 2 64.426(15) ?
Co3 Ge2 Mn2 2 5_665 64.913(12) ?
Co3 Ge2 Mn2 7_665 5_665 64.913(12) ?
Co6 Ge2 Mn2 . 5_665 64.893(15) ?
Co4 Ge2 Mn2 5_655 5_665 117.746(17) ?
Co1 Ge2 Mn2 7_665 5_665 117.633(13) ?
Co1 Ge2 Mn2 2 5_665 117.633(13) ?
Co3 Ge2 Mn7 2 . 115.504(14) ?
Co3 Ge2 Mn7 7_665 . 115.504(14) ?
Co6 Ge2 Mn7 . . 114.595(16) ?
Co4 Ge2 Mn7 5_655 . 62.766(14) ?
Co1 Ge2 Mn7 7_665 . 61.958(12) ?
Co1 Ge2 Mn7 2 . 61.958(12) ?
Mn2 Ge2 Mn7 5_665 . 179.488(16) ?
Co3 Ge2 Mn5 2 2 64.568(11) ?
Co3 Ge2 Mn5 7_665 2 118.154(14) ?
Co6 Ge2 Mn5 . 2 64.280(10) ?
Co4 Ge2 Mn5 5_655 2 116.494(10) ?
Co1 Ge2 Mn5 7_665 2 117.515(14) ?
Co1 Ge2 Mn5 2 2 63.053(11) ?
Mn2 Ge2 Mn5 5_665 2 64.411(10) ?
Mn7 Ge2 Mn5 . 2 115.430(10) ?
Co3 Ge2 Mn5 2 2_554 118.154(14) ?
Co3 Ge2 Mn5 7_665 2_554 64.568(11) ?
Co6 Ge2 Mn5 . 2_554 64.280(10) ?
Co4 Ge2 Mn5 5_655 2_554 116.494(10) ?
Co1 Ge2 Mn5 7_665 2_554 63.053(11) ?
Co1 Ge2 Mn5 2 2_554 117.515(14) ?
Mn2 Ge2 Mn5 5_665 2_554 64.411(10) ?
Mn7 Ge2 Mn5 . 2_554 115.430(10) ?
Mn5 Ge2 Mn5 2 2_554 118.268(18) ?
Co3 Ge2 Mn4 2 2_554 117.392(14) ?
Co3 Ge2 Mn4 7_665 2_554 64.367(12) ?
Co6 Ge2 Mn4 . 2_554 114.946(10) ?
Co4 Ge2 Mn4 5_655 2_554 64.162(10) ?
Co1 Ge2 Mn4 7_665 2_554 60.464(11) ?
Co1 Ge2 Mn4 2 2_554 114.421(15) ?
Mn2 Ge2 Mn4 5_665 2_554 117.669(10) ?
Mn7 Ge2 Mn4 . 2_554 62.476(10) ?
Mn5 Ge2 Mn4 2 2_554 177.474(16) ?
Mn5 Ge2 Mn4 2_554 2_554 62.582(12) ?
Co3 Ge2 Mn4 2 2 64.367(12) ?
Co3 Ge2 Mn4 7_665 2 117.392(14) ?
Co6 Ge2 Mn4 . 2 114.946(10) ?
Co4 Ge2 Mn4 5_655 2 64.162(10) ?
Co1 Ge2 Mn4 7_665 2 114.421(15) ?
Co1 Ge2 Mn4 2 2 60.464(11) ?
Mn2 Ge2 Mn4 5_665 2 117.669(10) ?
Mn7 Ge2 Mn4 . 2 62.476(10) ?
Mn5 Ge2 Mn4 2 2 62.582(12) ?
Mn5 Ge2 Mn4 2_554 2 177.474(16) ?
Mn4 Ge2 Mn4 2_554 2 116.459(18) ?
Co3 Ge3 Co3 6_655 2_455 180.000(13) ?
Co3 Ge3 Co3 6_655 7_565 116.771(13) ?
Co3 Ge3 Co3 2_455 7_565 63.229(13) ?
Co3 Ge3 Co3 6_655 3_545 63.229(13) ?
Co3 Ge3 Co3 2_455 3_545 116.771(13) ?
Co3 Ge3 Co3 7_565 3_545 180.000(13) ?
Co3 Ge3 Co4 6_655 5 117.046(9) ?
Co3 Ge3 Co4 2_455 5 62.954(9) ?
Co3 Ge3 Co4 7_565 5 62.954(9) ?
Co3 Ge3 Co4 3_545 5 117.046(9) ?
Co3 Ge3 Co4 6_655 . 62.955(9) ?
Co3 Ge3 Co4 2_455 . 117.045(9) ?
Co3 Ge3 Co4 7_565 . 117.045(9) ?
Co3 Ge3 Co4 3_545 . 62.955(9) ?
Co4 Ge3 Co4 5 . 180.0 ?
Co3 Ge3 Mn6 6_655 2_454 63.673(11) ?
Co3 Ge3 Mn6 2_455 2_454 116.327(11) ?
Co3 Ge3 Mn6 7_565 2_454 63.113(11) ?
Co3 Ge3 Mn6 3_545 2_454 116.887(11) ?
Co4 Ge3 Mn6 5 2_454 63.762(8) ?
Co4 Ge3 Mn6 . 2_454 116.238(8) ?
Co3 Ge3 Mn6 6_655 6_656 116.327(11) ?
Co3 Ge3 Mn6 2_455 6_656 63.673(11) ?
Co3 Ge3 Mn6 7_565 6_656 116.887(11) ?
Co3 Ge3 Mn6 3_545 6_656 63.113(11) ?
Co4 Ge3 Mn6 5 6_656 116.238(8) ?
Co4 Ge3 Mn6 . 6_656 63.762(8) ?
Mn6 Ge3 Mn6 2_454 6_656 180.000(14) ?
Co3 Ge3 Mn6 6_655 2_455 116.887(11) ?
Co3 Ge3 Mn6 2_455 2_455 63.113(11) ?
Co3 Ge3 Mn6 7_565 2_455 116.327(11) ?
Co3 Ge3 Mn6 3_545 2_455 63.673(11) ?
Co4 Ge3 Mn6 5 2_455 63.762(8) ?
Co4 Ge3 Mn6 . 2_455 116.238(8) ?
Mn6 Ge3 Mn6 2_454 2_455 117.381(15) ?
Mn6 Ge3 Mn6 6_656 2_455 62.619(15) ?
Co3 Ge3 Mn6 6_655 6_655 63.113(11) ?
Co3 Ge3 Mn6 2_455 6_655 116.887(11) ?
Co3 Ge3 Mn6 7_565 6_655 63.673(11) ?
Co3 Ge3 Mn6 3_545 6_655 116.327(11) ?
Co4 Ge3 Mn6 5 6_655 116.238(8) ?
Co4 Ge3 Mn6 . 6_655 63.762(8) ?
Mn6 Ge3 Mn6 2_454 6_655 62.619(15) ?
Mn6 Ge3 Mn6 6_656 6_655 117.381(15) ?
Mn6 Ge3 Mn6 2_455 6_655 180.00(2) ?
Co3 Ge3 Mn3 6_655 . 115.470(10) ?
Co3 Ge3 Mn3 2_455 . 64.530(10) ?
Co3 Ge3 Mn3 7_565 . 64.530(10) ?
Co3 Ge3 Mn3 3_545 . 115.470(10) ?
Co4 Ge3 Mn3 5 . 117.398(12) ?
Co4 Ge3 Mn3 . . 62.602(12) ?
Mn6 Ge3 Mn3 2_454 . 116.482(8) ?
Mn6 Ge3 Mn3 6_656 . 63.518(8) ?
Mn6 Ge3 Mn3 2_455 . 116.482(8) ?
Mn6 Ge3 Mn3 6_655 . 63.518(8) ?
Co3 Ge3 Mn3 6_655 5 64.531(10) ?
Co3 Ge3 Mn3 2_455 5 115.469(10) ?
Co3 Ge3 Mn3 7_565 5 115.469(10) ?
Co3 Ge3 Mn3 3_545 5 64.531(10) ?
Co4 Ge3 Mn3 5 5 62.602(12) ?
Co4 Ge3 Mn3 . 5 117.399(12) ?
Mn6 Ge3 Mn3 2_454 5 63.517(8) ?
Mn6 Ge3 Mn3 6_656 5 116.483(8) ?
Mn6 Ge3 Mn3 2_455 5 63.518(8) ?
Mn6 Ge3 Mn3 6_655 5 116.482(8) ?
Mn3 Ge3 Mn3 . 5 180.0 ?

loop_
_geom_bond_atom_site_label_1
_geom_bond_atom_site_label_2
_geom_bond_site_symmetry_2
_geom_bond_distance
_geom_bond_publ_flag
Mn1 Mn1 5_565 2.3329(8) ?
Mn1 Co1 4_565 2.5613(5) ?
Mn1 Co1 5_565 2.5613(5) ?
Mn1 Co5 6_666 2.6523(3) ?
Mn1 Co5 6_665 2.6523(3) ?
Mn1 Co2 3 2.6589(5) ?
Mn1 Co2 6_665 2.6589(5) ?
Mn1 Mn2 . 2.6611(6) ?
Mn1 Mn7 6_665 2.9736(4) ?
Mn1 Mn7 6_666 2.9736(4) ?
Mn1 Mn7 2_454 3.0135(4) ?
Mn1 Mn7 2_455 3.0135(4) ?
Mn2 Ge2 5_665 2.7233(5) ?
Mn2 Co6 5_665 2.7587(6) ?
Mn2 Co3 3 2.7591(5) ?
Mn2 Co3 6_665 2.7591(5) ?
Mn2 Co1 5_565 2.7684(5) ?
Mn2 Co1 4_565 2.7684(5) ?
Mn2 Ge1 6_665 2.8055(3) ?
Mn2 Ge1 6_666 2.8055(3) ?
Mn2 Co2 6_665 2.8597(5) ?
Mn2 Co2 3 2.8597(5) ?
Mn2 Mn3 5_565 2.8791(6) ?
Mn3 Co4 . 2.7484(6) ?
Mn3 Co1 8 2.7916(5) ?
Mn3 Co1 . 2.7916(5) ?
Mn3 Co6 2_455 2.8050(3) ?
Mn3 Co6 2_454 2.8050(3) ?
Mn3 Mn5 . 2.8200(6) ?
Mn3 Co3 7_565 2.8207(5) ?
Mn3 Co3 2_455 2.8207(5) ?
Mn3 Ge1 2_454 2.8209(3) ?
Mn3 Ge1 2_455 2.8209(3) ?
Mn3 Co2 8 2.8211(5) ?
Mn3 Co2 . 2.8211(5) ?
Mn4 Co1 . 2.6697(5) ?
Mn4 Co1 8 2.6697(5) ?
Mn4 Co2 3 2.7533(5) ?
Mn4 Co2 6_665 2.7533(5) ?
Mn4 Co4 6_666 2.8124(3) ?
Mn4 Co4 6_665 2.8124(3) ?
Mn4 Co3 8 2.8139(5) ?
Mn4 Co3 . 2.8140(5) ?
Mn4 Mn6 . 2.8188(6) ?
Mn4 Ge2 2_454 2.8429(3) ?
Mn4 Ge2 2_455 2.8429(3) ?
Mn4 Mn7 2_454 2.8953(4) ?
Mn5 Co1 . 2.7527(5) ?
Mn5 Co1 8 2.7528(5) ?
Mn5 Co6 2_454 2.7936(3) ?
Mn5 Co6 2_455 2.7936(3) ?
Mn5 Co3 8 2.8042(5) ?
Mn5 Co3 . 2.8042(5) ?
Mn5 Ge2 2_455 2.8157(3) ?
Mn5 Ge2 2_454 2.8157(3) ?
Mn5 Co2 . 2.8214(5) ?
Mn5 Co2 8 2.8215(5) ?
Mn6 Co3 8 2.7587(5) ?
Mn6 Co3 . 2.7587(5) ?
Mn6 Co3 4_665 2.7800(5) ?
Mn6 Co3 5_665 2.7800(5) ?
Mn6 Co4 6_665 2.7848(3) ?
Mn6 Co4 6_666 2.7848(3) ?
Mn6 Co6 5_665 2.7942(6) ?
Mn6 Co2 6_665 2.8084(5) ?
Mn6 Co2 3 2.8084(5) ?
Mn6 Ge3 2 2.8288(3) ?
Mn6 Ge3 2_554 2.8288(3) ?
Mn7 Co5 . 2.6054(5) ?
Mn7 Co5 5_655 2.6320(6) ?
Mn7 Mn7 5_655 2.6529(8) ?
Mn7 Co1 2 2.6628(5) ?
Mn7 Co1 7_665 2.6628(5) ?
Mn7 Co4 5_655 2.6935(6) ?
Mn7 Ge2 . 2.7374(5) ?
Mn7 Co2 5_655 2.7570(4) ?
Mn7 Co2 4_655 2.7570(4) ?
Co1 Co1 8 2.2683(5) ?
Co1 Ge2 2_455 2.4063(4) ?
Co1 Co5 2_455 2.4334(4) ?
Co1 Ge1 2_455 2.4404(4) ?
Co1 Co6 2_455 2.5301(4) ?
Co1 Co1 8_556 2.5655(5) ?
Co2 Co6 2_455 2.3555(4) ?
Co2 Co4 . 2.3640(4) ?
Co2 Co5 . 2.3733(4) ?
Co2 Co2 8_556 2.3805(5) ?
Co2 Co2 8 2.4533(5) ?
Co3 Co3 8 2.3230(5) ?
Co3 Ge1 . 2.3541(4) ?
Co3 Ge2 2_455 2.3913(4) ?
Co3 Ge3 2 2.3949(3) ?
Co3 Co4 6_666 2.5028(4) ?
Co3 Co3 8_556 2.5108(5) ?
Co4 Ge3 . 2.3982(4) ?
Co4 Ge2 5_655 2.4063(5) ?
Co5 Ge1 . 2.4579(5) ?
Co6 Ge2 . 2.3922(5) ?
Co6 Ge1 . 2.4020(5) ?
